data_1503154
loop_
_publ_author_name
'Urgaonkar, Sameer'
'Cortese, Joseph F.'
'Barker, Robert H.'
'Cromwell, Mandy'
'Serrano, Adelfa E.'
'Wirth, Dyann F.'
'Clardy, Jon'
'Mazitschek, Ralph'

_publ_section_title
;
 A concise silylamine approach to 2-amino-3-hydroxy-indoles with potent in
 vivo antimalaria activity.
;
_journal_issue 18
_journal_name_full 'Organic letters'
_journal_page_first 3998
_journal_page_last 4001
_journal_paper_doi 10.1021/ol101566h
_journal_volume 12
_journal_year 2010
_chemical_formula_sum 'C14 H11 Cl N2 O'
_chemical_formula_weight 258.70
_chemical_name_systematic
; 
 ? 
;
_space_group_IT_number 2
_symmetry_cell_setting triclinic
_symmetry_space_group_name_Hall '-P 1'
_symmetry_space_group_name_H-M 'P -1'
_atom_sites_solution_hydrogens geom
_atom_sites_solution_primary direct
_atom_sites_solution_secondary difmap
_audit_creation_method SHELXL-97
_cell_angle_alpha 74.090(2)
_cell_angle_beta 88.512(2)
_cell_angle_gamma 85.529(2)
_cell_formula_units_Z 2
_cell_length_a 5.7679(7)
_cell_length_b 8.2804(10)
_cell_length_c 12.9064(16)
_cell_measurement_reflns_used 9907
_cell_measurement_temperature 100(2)
_cell_measurement_theta_max 30.53
_cell_measurement_theta_min 2.56
_cell_volume 590.99(13)
_computing_cell_refinement 'SAINT 7.46A (Bruker-AXS, 2009)'
_computing_data_collection 'APEX2 v2009.3.0 (Bruker-AXS, 2009)'
_computing_data_reduction 'SAINT 7.46A (Bruker-AXS, 2009)'
_computing_molecular_graphics 'Bruker SHELXTL'
_computing_publication_material 'Bruker SHELXTL'
_computing_structure_refinement 'SHELXL-97 (Sheldrick, 2008)'
_computing_structure_solution 'SHELXS-97 (Sheldrick, 2008)'
_diffrn_ambient_temperature 100(2)
_diffrn_detector_area_resol_mean 8.3
_diffrn_measured_fraction_theta_full 0.993
_diffrn_measured_fraction_theta_max 0.993
_diffrn_measurement_device_type 'Bruker Smart APEX CCD'
_diffrn_measurement_method 'omega and phi scans'
_diffrn_radiation_monochromator graphite
_diffrn_radiation_source 'fine-focus sealed tube'
_diffrn_radiation_type MoK\a
_diffrn_radiation_wavelength 0.71073
_diffrn_reflns_av_R_equivalents 0.0290
_diffrn_reflns_av_sigmaI/netI 0.0196
_diffrn_reflns_limit_h_max 8
_diffrn_reflns_limit_h_min -8
_diffrn_reflns_limit_k_max 11
_diffrn_reflns_limit_k_min -11
_diffrn_reflns_limit_l_max 17
_diffrn_reflns_limit_l_min -17
_diffrn_reflns_number 15319
_diffrn_reflns_theta_full 29.57
_diffrn_reflns_theta_max 29.57
_diffrn_reflns_theta_min 1.64
_exptl_absorpt_coefficient_mu 0.311
_exptl_absorpt_correction_T_max 0.8991
_exptl_absorpt_correction_T_min 0.8653
_exptl_absorpt_correction_type multi-scan
_exptl_absorpt_process_details 'SADABS (Sheldrick, 2009)'
_exptl_crystal_colour colourless
_exptl_crystal_density_diffrn 1.454
_exptl_crystal_density_method 'not measured'
_exptl_crystal_description block
_exptl_crystal_F_000 268
_exptl_crystal_size_max 0.48
_exptl_crystal_size_mid 0.40
_exptl_crystal_size_min 0.35
_refine_diff_density_max 0.492
_refine_diff_density_min -0.214
_refine_diff_density_rms 0.055
_refine_ls_extinction_method none
_refine_ls_goodness_of_fit_ref 1.036
_refine_ls_hydrogen_treatment mixed
_refine_ls_matrix_type full
_refine_ls_number_parameters 172
_refine_ls_number_reflns 3284
_refine_ls_number_restraints 3
_refine_ls_restrained_S_all 1.036
_refine_ls_R_factor_all 0.0358
_refine_ls_R_factor_gt 0.0333
_refine_ls_shift/su_max 0.001
_refine_ls_shift/su_mean 0.000
_refine_ls_structure_factor_coef Fsqd
_refine_ls_weighting_details 'calc w=1/[\s^2^(Fo^2^)+(0.0460P)^2^+0.3242P] where P=(Fo^2^+2Fc^2^)/3'
_refine_ls_weighting_scheme calc
_refine_ls_wR_factor_gt 0.0893
_refine_ls_wR_factor_ref 0.0914
_reflns_number_gt 3028
_reflns_number_total 3284
_reflns_threshold_expression >2sigma(I)
_cod_data_source_file ol101566h_si_003.cif
_cod_data_source_block 09338
_cod_depositor_comments
;
The following automatic conversions were performed:

'_symmetry_cell_setting' value 'Triclinic' changed to 'triclinic'
according to /home/saulius/struct/CIF-dictionaries/cif_core.dic
dictionary named 'cif_core.dic' version 2.4.2 from 2011-04-26.

Automatic conversion script
Id: cif_fix_values 1715 2011-07-08 13:25:40Z adriana 
;
_cod_original_cell_volume 590.99(12)
_cod_original_sg_symbol_H-M P-1
_cod_database_code 1503154

loop_
_symmetry_equiv_pos_as_xyz
'x, y, z'
'-x, -y, -z'

loop_
_atom_site_label
_atom_site_type_symbol
_atom_site_fract_x
_atom_site_fract_y
_atom_site_fract_z
_atom_site_U_iso_or_equiv
_atom_site_adp_type
_atom_site_occupancy
_atom_site_symmetry_multiplicity
_atom_site_calc_flag
_atom_site_refinement_flags
Cl1 Cl 0.13439(5) 0.21718(4) 0.57166(2) 0.02068(9) Uani 1 1 d .
O1 O 0.14943(13) 0.53693(10) 0.10738(6) 0.01229(16) Uani 1 1 d D
H1 H 0.022(2) 0.5141(19) 0.1414(12) 0.015 Uiso 1 1 d D
N1 N 0.70208(15) 0.47128(12) 0.18065(7) 0.01259(18) Uani 1 1 d .
N2 N 0.58878(16) 0.67070(12) 0.01994(8) 0.01350(18) Uani 1 1 d D
H2A H 0.473(2) 0.7299(19) -0.0168(12) 0.016 Uiso 1 1 d D
H2B H 0.702(2) 0.6402(19) -0.0172(12) 0.016 Uiso 1 1 d D
C1 C 0.54812(17) 0.57749(13) 0.12016(8) 0.01117(19) Uani 1 1 d .
C2 C 0.30569(17) 0.59106(13) 0.17237(8) 0.01033(19) Uani 1 1 d .
C3 C 0.35542(17) 0.46526(13) 0.28110(8) 0.01114(19) Uani 1 1 d .
C4 C 0.21465(18) 0.41592(13) 0.37055(9) 0.0133(2) Uani 1 1 d .
H4 H 0.0604 0.4647 0.3723 0.016 Uiso 1 1 calc R
C5 C 0.30923(19) 0.29065(14) 0.45876(9) 0.0144(2) Uani 1 1 d .
C6 C 0.53661(19) 0.22109(14) 0.45819(9) 0.0155(2) Uani 1 1 d .
H6 H 0.5957 0.1369 0.5195 0.019 Uiso 1 1 calc R
C7 C 0.67830(19) 0.27496(14) 0.36760(9) 0.0143(2) Uani 1 1 d .
H7 H 0.8339 0.2284 0.3664 0.017 Uiso 1 1 calc R
C8 C 0.58599(18) 0.39822(13) 0.27943(9) 0.01198(19) Uani 1 1 d .
C9 C 0.24123(18) 0.76895(13) 0.18107(8) 0.01160(19) Uani 1 1 d .
C10 C 0.0346(2) 0.85741(15) 0.13936(10) 0.0187(2) Uani 1 1 d .
H10 H -0.0696 0.8083 0.1031 0.022 Uiso 1 1 calc R
C11 C -0.0194(2) 1.01934(16) 0.15093(12) 0.0246(3) Uani 1 1 d .
H11 H -0.1621 1.0789 0.1235 0.029 Uiso 1 1 calc R
C12 C 0.1322(2) 1.09344(15) 0.20173(10) 0.0217(2) Uani 1 1 d .
H12 H 0.0946 1.2038 0.2087 0.026 Uiso 1 1 calc R
C13 C 0.3399(2) 1.00572(16) 0.24269(10) 0.0228(3) Uani 1 1 d .
H13 H 0.4453 1.0563 0.2774 0.027 Uiso 1 1 calc R
C14 C 0.3937(2) 0.84382(15) 0.23283(10) 0.0194(2) Uani 1 1 d .
H14 H 0.5353 0.7838 0.2616 0.023 Uiso 1 1 calc R

loop_
_atom_site_aniso_label
_atom_site_aniso_U_11
_atom_site_aniso_U_22
_atom_site_aniso_U_33
_atom_site_aniso_U_23
_atom_site_aniso_U_13
_atom_site_aniso_U_12
Cl1 0.01739(14) 0.02883(16) 0.01227(14) 0.00072(11) 0.00270(9) -0.00393(10)
O1 0.0088(3) 0.0168(4) 0.0130(4) -0.0065(3) 0.0003(3) -0.0033(3)
N1 0.0100(4) 0.0146(4) 0.0130(4) -0.0034(3) 0.0011(3) -0.0016(3)
N2 0.0113(4) 0.0166(4) 0.0120(4) -0.0029(3) 0.0014(3) -0.0007(3)
C1 0.0097(4) 0.0118(4) 0.0137(5) -0.0057(4) 0.0009(3) -0.0028(3)
C2 0.0086(4) 0.0119(4) 0.0109(4) -0.0037(4) 0.0003(3) -0.0016(3)
C3 0.0111(4) 0.0110(4) 0.0116(4) -0.0035(4) -0.0004(3) -0.0014(3)
C4 0.0116(4) 0.0150(5) 0.0133(5) -0.0039(4) 0.0006(4) -0.0018(4)
C5 0.0144(5) 0.0173(5) 0.0110(5) -0.0023(4) 0.0018(4) -0.0043(4)
C6 0.0158(5) 0.0147(5) 0.0146(5) -0.0013(4) -0.0021(4) -0.0021(4)
C7 0.0116(4) 0.0142(5) 0.0164(5) -0.0032(4) -0.0011(4) -0.0007(4)
C8 0.0105(4) 0.0128(5) 0.0132(5) -0.0042(4) 0.0008(3) -0.0021(3)
C9 0.0130(4) 0.0113(4) 0.0101(4) -0.0026(4) 0.0022(3) -0.0009(3)
C10 0.0153(5) 0.0156(5) 0.0247(6) -0.0047(4) -0.0024(4) 0.0004(4)
C11 0.0213(6) 0.0150(5) 0.0347(7) -0.0040(5) 0.0006(5) 0.0050(4)
C12 0.0324(6) 0.0117(5) 0.0203(6) -0.0043(4) 0.0096(5) -0.0015(4)
C13 0.0338(7) 0.0175(5) 0.0201(6) -0.0089(4) -0.0006(5) -0.0060(5)
C14 0.0219(6) 0.0169(5) 0.0209(6) -0.0076(4) -0.0056(4) -0.0007(4)

loop_
_atom_type_symbol
_atom_type_description
_atom_type_scat_dispersion_real
_atom_type_scat_dispersion_imag
_atom_type_scat_source
C C 0.0033 0.0016 'International Tables Vol C Tables 4.2.6.8 and 6.1.1.4'
H H 0.0000 0.0000 'International Tables Vol C Tables 4.2.6.8 and 6.1.1.4'
N N 0.0061 0.0033 'International Tables Vol C Tables 4.2.6.8 and 6.1.1.4'
O O 0.0106 0.0060 'International Tables Vol C Tables 4.2.6.8 and 6.1.1.4'
Cl Cl 0.1484 0.1585 'International Tables Vol C Tables 4.2.6.8 and 6.1.1.4'

loop_
_geom_angle_atom_site_label_1
_geom_angle_atom_site_label_2
_geom_angle_atom_site_label_3
_geom_angle
C2 O1 H1 109.9(10)
C1 N1 C8 106.05(9)
C1 N2 H2A 118.4(10)
C1 N2 H2B 119.9(10)
H2A N2 H2B 115.9(15)
N1 C1 N2 124.53(10)
N1 C1 C2 115.24(9)
N2 C1 C2 120.23(9)
O1 C2 C3 113.94(8)
O1 C2 C9 113.27(8)
C3 C2 C9 112.82(8)
O1 C2 C1 105.60(8)
C3 C2 C1 98.53(8)
C9 C2 C1 111.46(8)
C4 C3 C8 121.74(10)
C4 C3 C2 130.50(9)
C8 C3 C2 107.75(9)
C3 C4 C5 117.06(10)
C3 C4 H4 121.5
C5 C4 H4 121.5
C6 C5 C4 122.04(10)
C6 C5 Cl1 119.06(8)
C4 C5 Cl1 118.89(8)
C5 C6 C7 120.12(10)
C5 C6 H6 119.9
C7 C6 H6 119.9
C8 C7 C6 118.36(10)
C8 C7 H7 120.8
C6 C7 H7 120.8
C7 C8 C3 120.64(10)
C7 C8 N1 126.98(10)
C3 C8 N1 112.38(9)
C10 C9 C14 119.41(10)
C10 C9 C2 121.65(9)
C14 C9 C2 118.94(9)
C9 C10 C11 119.68(11)
C9 C10 H10 120.2
C11 C10 H10 120.2
C12 C11 C10 120.80(12)
C12 C11 H11 119.6
C10 C11 H11 119.6
C11 C12 C13 119.60(11)
C11 C12 H12 120.2
C13 C12 H12 120.2
C12 C13 C14 120.00(11)
C12 C13 H13 120.0
C14 C13 H13 120.0
C13 C14 C9 120.49(11)
C13 C14 H14 119.8
C9 C14 H14 119.8

loop_
_geom_bond_atom_site_label_1
_geom_bond_atom_site_label_2
_geom_bond_distance
Cl1 C5 1.7446(11)
O1 C2 1.4231(12)
O1 H1 0.854(13)
N1 C1 1.3074(13)
N1 C8 1.4267(13)
N2 C1 1.3375(14)
N2 H2A 0.863(13)
N2 H2B 0.864(13)
C1 C2 1.5460(14)
C2 C3 1.5197(14)
C2 C9 1.5243(14)
C3 C4 1.3797(14)
C3 C8 1.4026(14)
C4 C5 1.4022(15)
C4 H4 0.9500
C5 C6 1.3913(15)
C6 C7 1.3983(15)
C6 H6 0.9500
C7 C8 1.3893(15)
C7 H7 0.9500
C9 C10 1.3885(15)
C9 C14 1.3952(15)
C10 C11 1.3998(17)
C10 H10 0.9500
C11 C12 1.3799(19)
C11 H11 0.9500
C12 C13 1.3893(19)
C12 H12 0.9500
C13 C14 1.3915(17)
C13 H13 0.9500
C14 H14 0.9500

loop_
_geom_hbond_atom_site_label_D
_geom_hbond_atom_site_label_H
_geom_hbond_atom_site_label_A
_geom_hbond_distance_DH
_geom_hbond_distance_HA
_geom_hbond_distance_DA
_geom_hbond_angle_DHA
_geom_hbond_site_symmetry_A
O1 H1 N1 0.854(13) 1.934(13) 2.7672(12) 164.9(15) 1_455
N2 H2B O1 0.864(13) 2.220(14) 2.9919(12) 148.7(14) 2_665

loop_
_cod_related_entry_id
_cod_related_entry_database
_cod_related_entry_code
1 ChemSpider 2085615
